data_4121912
loop_
_publ_author_name
'Gonzalez-de-Castro, Angela'
'Robertson, Craig M.'
'Xiao, Jianliang'

_publ_section_title
;
 Dehydrogenative \a-Oxygenation of Ethers with an Iron Catalyst.
;
_journal_issue 23
_journal_name_full 'Journal of the American Chemical Society'
_journal_page_first 8350
_journal_page_last 8360
_journal_paper_doi 10.1021/ja502167h
_journal_volume 136
_journal_year 2014
_chemical_absolute_configuration ad
_chemical_formula_moiety 'C61 H67 F6 Fe N5 O11 S4'
_chemical_formula_sum 'C61 H67 F6 Fe N5 O11 S4'
_chemical_formula_weight 1344.29
_chemical_name_systematic
;
 ? 
;
_space_group_crystal_system tetragonal
_space_group_IT_number 92
_space_group_name_Hall 'P 4abw 2nw'
_space_group_name_H-M_alt 'P 41 21 2'
_symmetry_space_group_name_Hall 'P 4abw 2nw'
_symmetry_space_group_name_H-M 'P 41 21 2'
_atom_sites_solution_hydrogens geom
_atom_sites_solution_primary direct
_atom_sites_solution_secondary difmap
_audit_creation_date 2013-12-17
_audit_creation_method
;
  Olex2 1.2
  (compiled Apr 23 2013 17:54:37, GUI svn.r4466)
;
_cell_angle_alpha 90.00
_cell_angle_beta 90.00
_cell_angle_gamma 90.00
_cell_formula_units_Z 4
_cell_length_a 10.9840(8)
_cell_length_b 10.9840(8)
_cell_length_c 52.464(4)
_cell_measurement_reflns_used 9915
_cell_measurement_temperature 100
_cell_measurement_theta_max 26.17
_cell_measurement_theta_min 2.19
_cell_volume 6329.7(8)
_computing_data_reduction 'SAINT v7.68A (Bruker, 2009)'
_computing_molecular_graphics
;
O. V. Dolomanov, L. J. Bourhis, R. J. Gildea, J. A. K. Howard and H. Puschmann,
OLEX2: a complete structure solution, refinement and analysis program.
J. Appl. Cryst. (2009). 42, 339-341.
;
_computing_publication_material
;
O. V. Dolomanov, L. J. Bourhis, R. J. Gildea, J. A. K. Howard and H. Puschmann,
OLEX2: a complete structure solution, refinement and analysis program.
J. Appl. Cryst. (2009). 42, 339-341.
;
_computing_structure_refinement
;
XL, G.M. Sheldrick, Acta Cryst.
(2008). A64, 112-122
;
_computing_structure_solution 'SHELXS-97 (Sheldrick, 2008)'
_diffrn_ambient_temperature 100.0
_diffrn_measured_fraction_theta_full 0.998
_diffrn_measured_fraction_theta_max 0.998
_diffrn_measurement_device_type 'Bruker APEX-II CCD'
_diffrn_measurement_method '\f and \w scans'
_diffrn_radiation_monochromator graphite
_diffrn_radiation_type MoK\a
_diffrn_radiation_wavelength 0.71073
_diffrn_reflns_av_R_equivalents 0.0422
_diffrn_reflns_av_unetI/netI 0.0210
_diffrn_reflns_limit_h_max 13
_diffrn_reflns_limit_h_min -13
_diffrn_reflns_limit_k_max 13
_diffrn_reflns_limit_k_min -13
_diffrn_reflns_limit_l_max 65
_diffrn_reflns_limit_l_min -65
_diffrn_reflns_number 79786
_diffrn_reflns_theta_full 26.41
_diffrn_reflns_theta_max 26.41
_diffrn_reflns_theta_min 1.89
_diffrn_source 'fine-focus sealed tube'
_diffrn_standards_number 0
_exptl_absorpt_coefficient_mu 0.450
_exptl_absorpt_correction_T_max 0.7454
_exptl_absorpt_correction_T_min 0.6913
_exptl_absorpt_correction_type empirical
_exptl_absorpt_process_details sadabs
_exptl_crystal_colour colourless
_exptl_crystal_density_diffrn 1.411
_exptl_crystal_density_method 'not measured'
_exptl_crystal_description block
_exptl_crystal_F_000 2800
_exptl_crystal_size_max 0.32
_exptl_crystal_size_mid 0.26
_exptl_crystal_size_min 0.16
_refine_diff_density_max 0.352
_refine_diff_density_min -0.486
_refine_diff_density_rms 0.055
_refine_ls_abs_structure_details 'Flack H D (1983), Acta Cryst. A39, 876-881'
_refine_ls_abs_structure_Flack 0.013(19)
_refine_ls_extinction_method none
_refine_ls_goodness_of_fit_ref 1.186
_refine_ls_hydrogen_treatment constr
_refine_ls_matrix_type full
_refine_ls_number_parameters 402
_refine_ls_number_reflns 6501
_refine_ls_number_restraints 48
_refine_ls_restrained_S_all 1.249
_refine_ls_R_factor_all 0.0411
_refine_ls_R_factor_gt 0.0395
_refine_ls_shift/su_max 0.002
_refine_ls_shift/su_mean 0.000
_refine_ls_structure_factor_coef Fsqd
_refine_ls_weighting_details 'calc w=1/[\s^2^(Fo^2^)+(0.0335P)^2^+5.9378P] where P=(Fo^2^+2Fc^2^)/3'
_refine_ls_weighting_scheme calc
_refine_ls_wR_factor_gt 0.0976
_refine_ls_wR_factor_ref 0.0985
_reflns_number_gt 6306
_reflns_number_total 6501
_reflns_threshold_expression >2sigma(I)
_cod_data_source_file ja502167h_si_001.cif
_cod_data_source_block final
_cod_depositor_comments 'Adding full bibliography for 4121911--4121914.cif.'
_cod_database_code 4121912
_olex2_refinement_description
;
1. Others
 Fixed Uiso: H1(0.064) H2A(0.126) H2B(0.126) H2C(0.126) H10(0.032) H12(0.039)
 H14(0.022) H16(0.037) H17(0.029) H18(0.024) H20(0.027) H23(0.041) H24(0.021)
 H27(0.028) H29(0.038) H30(0.036) H31A(0.053) H31B(0.053) H32(0.036) H33(0.039)
 H34(0.062) H35(0.053) H39A(0.088) H39B(0.088) H39C(0.088) H40(0.052)
 H42A(0.083) H42B(0.083) H42C(0.083) H44(0.078) H48A(0.051) H48B(0.051)
 H51(0.092) H52(0.047)
 Fixed X: H1(0.9574) H2A(0.6772) H2B(0.556) H2C(0.6123) H10(0.4691)
 H12(0.1077) H14(0.6016) H16(0.1133) H17(0.2967) H18(0.5707) H20(0.7519)
 H23(0.6543) H24(0.5079) H27(0.6182) H29(0.2853) H30(0.7661) H31A(0.2052)
 H31B(0.3299) H32(0.6836) H33(0.5777) H34(0.4771) H35(0.6359) H39A(0.4273)
 H39B(0.3632) H39C(0.3604) H40(0.8646) H42A(0.4445) H42B(0.4452) H42C(0.5646)
 H44(0.4322) H48A(0.2868) H48B(0.363) H51(0.3735) H52(0.6887)
 Fixed Y: H1(0.9574) H2A(0.2692) H2B(0.1958) H2C(0.2112) H10(0.5541)
 H12(0.5286) H14(0.5648) H16(0.6849) H17(0.7729) H18(0.7533) H20(0.8354)
 H23(0.3448) H24(0.788) H27(0.7885) H29(0.4639) H30(0.4801) H31A(0.328)
 H31B(0.2748) H32(0.7472) H33(0.6078) H34(1.2527) H35(1.1915) H39A(0.3144)
 H39B(0.2791) H39C(0.4143) H40(0.9002) H42A(0.491) H42B(0.359) H42C(0.4371)
 H44(0.9084) H48A(0.5155) H48B(0.4774) H51(1.1098) H52(0.9893)
 Fixed Z: H1(0) H2A(-0.1681) H2B(-0.1717) H2C(-0.1444) H10(-0.0856) H12(-
 0.0766) H14(-0.0509) H16(-0.0476) H17(-0.0362) H18(-0.09) H20(-0.0623) H23(-
 0.1133) H24(-0.0383) H27(0.0487) H29(-0.0962) H30(-0.0894) H31A(0.0158)
 H31B(0.0261) H32(-0.139) H33(-0.1637) H34(-0.0785) H35(-0.0531) H39A(-0.1254)
 H39B(-0.1511) H39C(-0.1415) H40(0.0382) H42A(-0.1809) H42B(-0.1922) H42C(-
 0.1924) H44(-0.1012) H48A(0.0086) H48B(0.0328) H51(-0.1015) H52(-0.0507) C1(0)
 N4(0) O3(0) Fe1(0)
;

loop_
_space_group_symop_id
_space_group_symop_operation_xyz
1 'x, y, z'
2 '-x, -y, z+1/2'
3 '-y+1/2, x+1/2, z+1/4'
4 'y+1/2, -x+1/2, z+3/4'
5 '-x+1/2, y+1/2, -z+1/4'
6 'x+1/2, -y+1/2, -z+3/4'
7 'y, x, -z'
8 '-y, -x, -z+1/2'

loop_
_atom_site_label
_atom_site_type_symbol
_atom_site_fract_x
_atom_site_fract_y
_atom_site_fract_z
_atom_site_U_iso_or_equiv
_atom_site_adp_type
_atom_site_occupancy
_atom_site_symmetry_multiplicity
_atom_site_calc_flag
_atom_site_refinement_flags
Fe1 Fe 0.58532(3) 0.58532(3) 0.0000 0.01729(12) Uani 1 2 d S
S1 S 0.81209(6) 0.73585(8) -0.092820(14) 0.02777(18) Uani 1 1 d .
S2 S 0.36710(7) 0.79201(7) 0.021350(13) 0.02530(16) Uani 1 1 d .
O3 O 0.45387(18) 0.45387(18) 0.0000 0.0285(7) Uani 1 2 d S
N4 N 0.7216(2) 0.7216(2) 0.0000 0.0216(7) Uani 1 2 d S
O5 O 0.44420(19) 0.72029(18) 0.00437(4) 0.0248(4) Uani 1 1 d .
O6 O 0.8178(2) 0.8468(2) -0.10702(4) 0.0363(6) Uani 1 1 d .
O7 O 0.2405(2) 0.7912(2) 0.01474(4) 0.0361(5) Uani 1 1 d .
F8 F 0.3594(3) 1.0283(2) 0.02815(4) 0.0592(7) Uani 1 1 d .
F9 F 0.3959(2) 0.97353(18) -0.01052(4) 0.0442(5) Uani 1 1 d .
C10 C 0.3979(3) 0.5799(3) -0.07768(6) 0.0266(6) Uani 1 1 d .
H10 H 0.4691 0.5541 -0.0856 0.032 Uiso 1 1 calc R
O11 O 0.9208(2) 0.6828(2) -0.08230(4) 0.0377(6) Uani 1 1 d .
C12 C 0.1816(3) 0.5651(3) -0.07251(6) 0.0327(7) Uani 1 1 d .
H12 H 0.1077 0.5286 -0.0766 0.039 Uiso 1 1 calc R
C13 C 0.4172(4) 0.9470(3) 0.01366(6) 0.0366(8) Uani 1 1 d .
N14 N 0.6090(2) 0.6337(2) -0.04142(4) 0.0185(5) Uani 1 1 d .
H14 H 0.6016 0.5648 -0.0509 0.022 Uiso 1 1 calc R
F15 F 0.5362(2) 0.95952(19) 0.01802(5) 0.0523(6) Uani 1 1 d .
C16 C 0.1851(3) 0.6576(3) -0.05500(6) 0.0312(7) Uani 1 1 d .
H16 H 0.1133 0.6849 -0.0476 0.037 Uiso 1 1 calc R
C17 C 0.2951(3) 0.7109(3) -0.04825(5) 0.0240(6) Uani 1 1 d .
H17 H 0.2967 0.7729 -0.0362 0.029 Uiso 1 1 calc R
C18 C 0.5933(2) 0.7919(3) -0.07386(5) 0.0199(6) Uani 1 1 d .
H18 H 0.5707 0.7533 -0.0900 0.024 Uiso 1 1 calc R
O19 O 0.3971(2) 0.7758(2) 0.04778(4) 0.0369(5) Uani 1 1 d .
N20 N 0.7229(2) 0.7630(2) -0.06814(4) 0.0221(5) Uani 1 1 d .
H20 H 0.7519 0.8354 -0.0623 0.027 Uiso 1 1 calc R
C21 C 0.7556(3) 0.7727(3) 0.02201(5) 0.0285(6) Uani 1 1 d U
C22 C 0.7356(3) 0.6269(3) -0.11198(5) 0.0264(6) Uani 1 1 d .
C23 C 0.6608(3) 0.4252(3) -0.11869(6) 0.0341(7) Uani 1 1 d .
H23 H 0.6543 0.3448 -0.1133 0.041 Uiso 1 1 calc R
C24 C 0.5235(2) 0.7278(2) -0.05171(5) 0.0177(5) Uani 1 1 d .
H24 H 0.5079 0.7880 -0.0383 0.021 Uiso 1 1 calc R
C25 C 0.4032(3) 0.6717(2) -0.05953(5) 0.0189(5) Uani 1 1 d .
C26 C 0.5651(3) 0.9266(3) -0.07539(5) 0.0257(6) Uani 1 1 d U
C27 C 0.6846(3) 0.7310(3) 0.04536(5) 0.0229(6) Uani 1 1 d .
H27 H 0.6182 0.7885 0.0487 0.028 Uiso 1 1 calc R
C28 C 0.6024(3) 0.4605(3) -0.14143(6) 0.0326(7) Uani 1 1 d .
C29 C 0.2877(3) 0.5259(3) -0.08414(6) 0.0315(7) Uani 1 1 d .
H29 H 0.2853 0.4639 -0.0962 0.038 Uiso 1 1 calc R
C30 C 0.7273(3) 0.5060(3) -0.10419(5) 0.0296(7) Uani 1 1 d .
H30 H 0.7661 0.4801 -0.0894 0.036 Uiso 1 1 calc R
C31 C 0.2928(3) 0.3285(3) 0.01357(8) 0.0438(9) Uani 1 1 d .
H31A H 0.2052 0.3280 0.0158 0.053 Uiso 1 1 calc R
H31B H 0.3299 0.2748 0.0261 0.053 Uiso 1 1 calc R
C32 C 0.6788(3) 0.6661(3) -0.13403(5) 0.0298(7) Uani 1 1 d .
H32 H 0.6836 0.7472 -0.1390 0.036 Uiso 1 1 calc R
C33 C 0.6141(3) 0.5820(3) -0.14864(6) 0.0327(7) Uani 1 1 d .
H33 H 0.5777 0.6078 -0.1637 0.039 Uiso 1 1 calc R
C34 C 0.4993(4) 1.1711(3) -0.07768(8) 0.0515(10) Uani 1 1 d U
H34 H 0.4771 1.2527 -0.0785 0.062 Uiso 1 1 calc R
C35 C 0.5930(4) 1.1343(3) -0.06263(7) 0.0442(8) Uani 1 1 d U
H35 H 0.6359 1.1915 -0.0531 0.053 Uiso 1 1 calc R
C37 C 0.5263(4) 0.3671(3) -0.15684(7) 0.0469(10) Uani 1 1 d .
C39 C 0.4083(5) 0.3413(4) -0.14238(8) 0.0587(12) Uani 1 1 d .
H39A H 0.4273 0.3144 -0.1254 0.088 Uiso 1 1 calc R
H39B H 0.3632 0.2791 -0.1511 0.088 Uiso 1 1 calc R
H39C H 0.3604 0.4143 -0.1415 0.088 Uiso 1 1 calc R
C40 C 0.8431(4) 0.8634(4) 0.02287(6) 0.0432(9) Uani 1 1 d U
H40 H 0.8646 0.9002 0.0382 0.052 Uiso 1 1 calc R
C42 C 0.4920(5) 0.4183(4) -0.18301(7) 0.0555(11) Uani 1 1 d .
H42A H 0.4445 0.4910 -0.1809 0.083 Uiso 1 1 calc R
H42B H 0.4452 0.3590 -0.1922 0.083 Uiso 1 1 calc R
H42C H 0.5646 0.4371 -0.1924 0.083 Uiso 1 1 calc R
C44 C 0.4726(4) 0.9644(4) -0.09097(10) 0.0653(11) Uani 1 1 d U
H44 H 0.4322 0.9084 -0.1012 0.078 Uiso 1 1 calc R
C48 C 0.3443(3) 0.4565(3) 0.01530(8) 0.0425(9) Uani 1 1 d .
H48A H 0.2868 0.5155 0.0086 0.051 Uiso 1 1 calc R
H48B H 0.3630 0.4774 0.0328 0.051 Uiso 1 1 calc R
C51 C 0.4391(5) 1.0860(4) -0.09145(11) 0.0765(12) Uani 1 1 d U
H51 H 0.3735 1.1098 -0.1015 0.092 Uiso 1 1 calc R
C52 C 0.6252(3) 1.0129(3) -0.06130(7) 0.0388(8) Uani 1 1 d U
H52 H 0.6887 0.9893 -0.0507 0.047 Uiso 1 1 calc R
C1 C 0.8976(3) 0.8976(3) 0.0000 0.0532(14) Uani 1 2 d SU
H1 H 0.9574 0.9574 0.0000 0.064 Uiso 1 2 calc SR
C2 C 0.5998(6) 0.2499(4) -0.16060(10) 0.0838(19) Uani 1 1 d .
H2A H 0.6772 0.2692 -0.1681 0.126 Uiso 1 1 calc R
H2B H 0.5560 0.1958 -0.1717 0.126 Uiso 1 1 calc R
H2C H 0.6123 0.2112 -0.1444 0.126 Uiso 1 1 calc R

loop_
_atom_site_aniso_label
_atom_site_aniso_U_11
_atom_site_aniso_U_22
_atom_site_aniso_U_33
_atom_site_aniso_U_23
_atom_site_aniso_U_13
_atom_site_aniso_U_12
Fe1 0.01877(16) 0.01877(16) 0.0143(2) 0.00049(15) -0.00049(15) -0.0039(2)
S1 0.0178(3) 0.0481(5) 0.0174(3) 0.0067(3) 0.0011(3) -0.0044(3)
S2 0.0312(4) 0.0270(4) 0.0177(3) 0.0008(3) 0.0021(3) 0.0018(3)
O3 0.0246(9) 0.0246(9) 0.0364(17) -0.0049(10) 0.0049(10) -0.0080(11)
N4 0.0248(10) 0.0248(10) 0.0153(15) 0.0051(10) -0.0051(10) -0.0056(14)
O5 0.0312(11) 0.0205(10) 0.0226(10) -0.0007(8) -0.0013(8) 0.0043(8)
O6 0.0275(12) 0.0549(16) 0.0264(11) 0.0111(10) 0.0016(9) -0.0137(11)
O7 0.0326(12) 0.0450(14) 0.0309(11) 0.0035(10) 0.0025(10) 0.0059(11)
F8 0.097(2) 0.0324(12) 0.0478(13) -0.0140(10) 0.0119(13) 0.0163(12)
F9 0.0732(16) 0.0293(10) 0.0302(10) 0.0068(8) 0.0030(10) 0.0033(10)
C10 0.0209(14) 0.0304(15) 0.0284(15) -0.0031(13) -0.0026(12) -0.0007(12)
O11 0.0189(11) 0.0677(17) 0.0264(11) 0.0061(11) 0.0001(9) -0.0018(11)
C12 0.0210(15) 0.0346(18) 0.0426(18) 0.0085(15) -0.0096(14) -0.0103(13)
C13 0.054(2) 0.0235(16) 0.0322(17) -0.0030(13) 0.0005(16) 0.0052(15)
N14 0.0174(12) 0.0228(11) 0.0154(10) 0.0005(9) -0.0018(8) -0.0030(9)
F15 0.0595(15) 0.0310(11) 0.0665(15) 0.0024(11) -0.0113(12) -0.0133(10)
C16 0.0184(15) 0.045(2) 0.0303(16) 0.0058(14) 0.0027(12) -0.0017(13)
C17 0.0219(14) 0.0306(16) 0.0196(13) 0.0007(12) -0.0020(11) -0.0012(11)
C18 0.0165(13) 0.0305(15) 0.0129(11) 0.0023(10) -0.0043(10) -0.0062(11)
O19 0.0406(14) 0.0504(15) 0.0196(10) 0.0038(10) 0.0005(9) -0.0005(11)
N20 0.0169(11) 0.0348(13) 0.0146(10) 0.0048(10) -0.0032(9) -0.0070(10)
C21 0.0363(16) 0.0264(15) 0.0228(14) 0.0077(11) -0.0096(12) -0.0117(12)
C22 0.0218(14) 0.0447(18) 0.0126(12) -0.0003(12) 0.0023(11) 0.0028(13)
C23 0.046(2) 0.0338(18) 0.0220(14) 0.0012(14) 0.0002(14) 0.0142(15)
C24 0.0182(13) 0.0192(13) 0.0158(12) -0.0010(10) -0.0010(10) -0.0030(11)
C25 0.0173(13) 0.0206(13) 0.0188(13) 0.0017(10) -0.0019(10) -0.0033(10)
C26 0.0285(14) 0.0280(14) 0.0208(13) 0.0083(12) -0.0063(11) -0.0087(12)
C27 0.0311(15) 0.0203(14) 0.0173(13) 0.0015(11) -0.0062(11) -0.0032(12)
C28 0.0423(19) 0.0371(17) 0.0184(14) -0.0055(12) -0.0057(13) 0.0132(14)
C29 0.0324(17) 0.0267(16) 0.0354(17) -0.0046(13) -0.0094(14) -0.0055(13)
C30 0.0330(17) 0.0440(18) 0.0119(13) 0.0036(12) 0.0010(12) 0.0116(14)
C31 0.0285(18) 0.0362(19) 0.067(2) 0.0117(17) 0.0021(17) -0.0085(15)
C32 0.0305(17) 0.0393(18) 0.0196(14) 0.0048(13) 0.0000(12) 0.0065(13)
C33 0.0383(18) 0.0386(18) 0.0212(14) 0.0019(13) -0.0060(12) 0.0134(15)
C34 0.071(2) 0.0251(16) 0.059(2) 0.0104(16) -0.0248(19) -0.0066(16)
C35 0.050(2) 0.0350(16) 0.0477(18) -0.0152(15) -0.0110(16) -0.0044(16)
C37 0.081(3) 0.0274(17) 0.0323(18) -0.0050(15) -0.0195(19) 0.0153(18)
C39 0.081(3) 0.049(2) 0.047(2) 0.0046(19) -0.020(2) -0.017(2)
C40 0.062(2) 0.0439(18) 0.0243(15) 0.0123(14) -0.0193(15) -0.0333(16)
C42 0.091(3) 0.042(2) 0.033(2) -0.0070(17) -0.028(2) 0.007(2)
C44 0.076(2) 0.0346(18) 0.085(3) 0.0099(19) -0.059(2) -0.0106(18)
C48 0.0353(19) 0.0366(19) 0.056(2) -0.0048(17) 0.0127(17) -0.0058(15)
C51 0.094(3) 0.0361(19) 0.099(3) 0.015(2) -0.065(2) -0.005(2)
C52 0.0387(17) 0.0387(17) 0.0390(17) -0.0110(14) -0.0174(15) 0.0047(14)
C1 0.064(2) 0.064(2) 0.031(2) 0.0173(19) -0.0173(19) -0.049(3)
C2 0.138(5) 0.045(3) 0.068(3) -0.025(2) -0.048(3) 0.045(3)

loop_
_atom_type_symbol
_atom_type_description
_atom_type_scat_dispersion_real
_atom_type_scat_dispersion_imag
_atom_type_scat_source
C C 0.0033 0.0016 'International Tables Vol C Tables 4.2.6.8 and 6.1.1.4'
H H 0.0000 0.0000 'International Tables Vol C Tables 4.2.6.8 and 6.1.1.4'
N N 0.0061 0.0033 'International Tables Vol C Tables 4.2.6.8 and 6.1.1.4'
O O 0.0106 0.0060 'International Tables Vol C Tables 4.2.6.8 and 6.1.1.4'
F F 0.0171 0.0103 'International Tables Vol C Tables 4.2.6.8 and 6.1.1.4'
S S 0.1246 0.1234 'International Tables Vol C Tables 4.2.6.8 and 6.1.1.4'
Fe Fe 0.3463 0.8444 'International Tables Vol C Tables 4.2.6.8 and 6.1.1.4'

loop_
_geom_angle_atom_site_label_1
_geom_angle_atom_site_label_2
_geom_angle_atom_site_label_3
_geom_angle
_geom_angle_site_symmetry_1
_geom_angle_site_symmetry_3
O3 Fe1 N4 180.00(3) . .
O3 Fe1 O5 88.73(6) . 7
O3 Fe1 O5 88.73(6) . .
O3 Fe1 N14 104.38(6) . .
O3 Fe1 N14 104.38(6) . 7
N4 Fe1 O5 91.27(6) . 7
N4 Fe1 O5 91.27(6) . .
N4 Fe1 N14 75.62(6) . 7
N4 Fe1 N14 75.62(6) . .
O5 Fe1 O5 177.47(12) . 7
O5 Fe1 N14 89.31(8) . 7
O5 Fe1 N14 91.32(8) 7 7
O5 Fe1 N14 91.32(8) . .
O5 Fe1 N14 89.30(8) 7 .
N14 Fe1 N14 151.24(12) . 7
O6 S1 O11 120.58(14) . .
O6 S1 N20 106.29(14) . .
O6 S1 C22 107.48(14) . .
O11 S1 N20 105.35(12) . .
O11 S1 C22 109.70(15) . .
N20 S1 C22 106.60(13) . .
O5 S2 C13 101.10(15) . .
O7 S2 O5 114.30(13) . .
O7 S2 C13 104.12(16) . .
O7 S2 O19 117.08(14) . .
O19 S2 O5 112.93(13) . .
O19 S2 C13 104.98(16) . .
C48 O3 Fe1 125.03(17) . .
C48 O3 Fe1 125.03(17) 7 .
C48 O3 C48 109.9(3) 7 .
C21 N4 Fe1 119.62(17) 7 .
C21 N4 Fe1 119.62(17) . .
C21 N4 C21 120.8(3) . 7
S2 O5 Fe1 148.48(13) . .
C25 C10 C29 120.9(3) . .
C16 C12 C29 120.1(3) . .
F8 C13 S2 110.7(3) . .
F8 C13 F15 107.4(3) . .
F9 C13 S2 111.2(2) . .
F9 C13 F8 108.4(3) . .
F9 C13 F15 108.4(3) . .
F15 C13 S2 110.6(2) . .
C24 N14 Fe1 116.00(16) . .
C27 N14 Fe1 109.33(16) 7 .
C27 N14 C24 105.0(2) 7 .
C12 C16 C17 120.6(3) . .
C16 C17 C25 120.2(3) . .
N20 C18 C24 103.0(2) . .
N20 C18 C26 114.5(2) . .
C26 C18 C24 112.3(2) . .
C18 N20 S1 116.60(17) . .
C27 N20 S1 119.6(2) 7 .
C27 N20 C18 110.2(2) 7 .
N4 C21 C27 115.2(3) . .
N4 C21 C40 121.6(3) . .
C40 C21 C27 123.0(3) . .
C30 C22 S1 120.5(2) . .
C32 C22 S1 118.5(3) . .
C32 C22 C30 120.8(3) . .
C30 C23 C28 122.1(3) . .
N14 C24 C18 105.7(2) . .
N14 C24 C25 111.3(2) . .
C25 C24 C18 114.2(2) . .
C10 C25 C17 118.7(3) . .
C10 C25 C24 121.2(3) . .
C17 C25 C24 120.1(2) . .
C44 C26 C18 118.7(3) . .
C44 C26 C52 118.0(3) . .
C52 C26 C18 123.2(3) . .
N14 C27 N20 106.3(2) 7 7
N14 C27 C21 110.9(2) 7 .
N20 C27 C21 111.7(2) 7 .
C23 C28 C37 120.3(3) . .
C33 C28 C23 116.9(3) . .
C33 C28 C37 122.8(3) . .
C12 C29 C10 119.6(3) . .
C23 C30 C22 119.1(3) . .
C48 C31 C31 101.4(2) . 7
C22 C32 C33 118.9(3) . .
C28 C33 C32 122.2(3) . .
C51 C34 C35 118.4(4) . .
C34 C35 C52 120.7(3) . .
C39 C37 C28 108.7(3) . .
C39 C37 C42 107.7(4) . .
C39 C37 C2 110.8(4) . .
C42 C37 C28 110.9(3) . .
C42 C37 C2 108.9(3) . .
C2 C37 C28 109.8(4) . .
C21 C40 C1 117.6(3) . .
C26 C44 C51 120.0(4) . .
O3 C48 C31 104.9(3) . .
C34 C51 C44 121.7(4) . .
C26 C52 C35 121.1(3) . .
C40 C1 C40 120.7(4) . 7

loop_
_geom_bond_atom_site_label_1
_geom_bond_atom_site_label_2
_geom_bond_distance
_geom_bond_site_symmetry_2
Fe1 O3 2.042(3) .
Fe1 N4 2.117(3) .
Fe1 O5 2.157(2) 7
Fe1 O5 2.157(2) .
Fe1 N14 2.252(2) 7
Fe1 N14 2.252(2) .
S1 O6 1.430(2) .
S1 O11 1.438(2) .
S1 N20 1.650(2) .
S1 C22 1.774(3) .
S2 O5 1.460(2) .
S2 O7 1.433(2) .
S2 C13 1.834(3) .
S2 O19 1.436(2) .
O3 C48 1.447(4) .
O3 C48 1.447(4) 7
N4 C21 1.337(3) 7
N4 C21 1.337(3) .
F8 C13 1.333(4) .
F9 C13 1.323(4) .
C10 C25 1.388(4) .
C10 C29 1.390(4) .
C12 C16 1.370(5) .
C12 C29 1.384(5) .
C13 F15 1.334(5) .
N14 C24 1.497(3) .
N14 C27 1.468(3) 7
C16 C17 1.388(4) .
C17 C25 1.395(4) .
C18 N20 1.489(3) .
C18 C24 1.560(4) .
C18 C26 1.514(4) .
N20 C27 1.476(3) 7
C21 C27 1.523(4) .
C21 C40 1.385(4) .
C22 C30 1.393(5) .
C22 C32 1.383(4) .
C23 C28 1.409(4) .
C23 C30 1.378(5) .
C24 C25 1.514(4) .
C26 C44 1.368(5) .
C26 C52 1.372(4) .
C27 N14 1.468(3) 7
C27 N20 1.476(3) 7
C28 C33 1.392(5) .
C28 C37 1.551(5) .
C31 C31 1.528(8) 7
C31 C48 1.519(5) .
C32 C33 1.395(5) .
C34 C35 1.358(6) .
C34 C51 1.354(6) .
C35 C52 1.381(5) .
C37 C39 1.528(6) .
C37 C42 1.531(5) .
C37 C2 1.532(5) .
C40 C1 1.393(4) .
C44 C51 1.386(6) .
C1 C40 1.393(4) 7
